data_7705242
loop_
_publ_author_name
'Melle, Philipp'
'S\'egaud, Nathalie'
'Albrecht, Martin'

_publ_section_title
;
 Ambidentate bonding and electrochemical implications of pincer-type
 pyridylidene amide ligands in complexes of nickel, cobalt and zinc.
;
_journal_issue 36
_journal_name_full 'Dalton transactions (Cambridge, England : 2003)'
_journal_page_first 12662
_journal_page_last 12673
_journal_paper_doi 10.1039/d0dt02482a
_journal_volume 49
_journal_year 2020
_chemical_formula_moiety 'C38 H34 N10 Ni O4, 2(F6 P), 3(C2 H3 N)'
_chemical_formula_sum 'C44 H43 F12 N13 Ni O4 P2'
_chemical_formula_weight 1166.56
_space_group_IT_number 2
_space_group_name_Hall '-P 1'
_space_group_name_H-M_alt 'P -1'
_symmetry_cell_setting triclinic
_symmetry_Int_Tables_number 2
_symmetry_space_group_name_Hall '-P 1'
_symmetry_space_group_name_H-M 'P -1'
_atom_sites_solution_hydrogens geom
_audit_creation_date 2017-02-01T06:09:01-00:00
_audit_creation_method 'WinGX routine CIF_UPDATE'
_audit_update_record
;
2020-07-13 deposited with the CCDC.	2020-08-21 downloaded from the CCDC.
;
_cell_angle_alpha 67.053(2)
_cell_angle_beta 82.782(2)
_cell_angle_gamma 82.793(2)
_cell_formula_units_Z 2
_cell_length_a 12.5126(3)
_cell_length_b 13.9713(4)
_cell_length_c 15.2848(4)
_cell_measurement_reflns_used 14469
_cell_measurement_temperature 123(2)
_cell_measurement_theta_max 26.63
_cell_measurement_theta_min 1.68
_cell_volume 2432.53(12)
_computing_cell_refinement 'CrysAlisPro 1.171.38.41 (Rigaku OD, 2015)'
_computing_data_collection 'CrysAlisPro 1.171.38.41 (Rigaku OD, 2015)'
_computing_data_reduction 'CrysAlisPro 1.171.38.41 (Rigaku OD, 2015)'
_computing_structure_refinement 'SHELXL-2016/6 (Sheldrick, 2016)'
_diffrn_ambient_environment N~2~
_diffrn_ambient_temperature 123(2)
_diffrn_detector 'CCD plate'
_diffrn_detector_area_resol_mean 16.0965
_diffrn_detector_type Eos
_diffrn_measured_fraction_theta_full 1
_diffrn_measured_fraction_theta_max 0.921
_diffrn_measurement_device 'four-circle diffractometer'
_diffrn_measurement_device_type 'SuperNova, Single source at offset, Eos'
_diffrn_measurement_method '\w scans'
_diffrn_orient_matrix_type 'CrysAlisPro convention (1999,Acta A55,543-557)'
_diffrn_orient_matrix_UB_11 -0.0566487
_diffrn_orient_matrix_UB_12 0.0130414
_diffrn_orient_matrix_UB_13 0.0002436
_diffrn_orient_matrix_UB_21 -0.0087879
_diffrn_orient_matrix_UB_22 -0.0537626
_diffrn_orient_matrix_UB_23 0.0193047
_diffrn_orient_matrix_UB_31 -0.0012863
_diffrn_orient_matrix_UB_32 -0.0006163
_diffrn_orient_matrix_UB_33 0.0467419
_diffrn_radiation_monochromator mirror
_diffrn_radiation_probe x-ray
_diffrn_radiation_type MoK\a
_diffrn_radiation_wavelength 0.71073
_diffrn_reflns_av_R_equivalents 0.0503
_diffrn_reflns_av_unetI/netI 0.0723
_diffrn_reflns_Laue_measured_fraction_full 1
_diffrn_reflns_Laue_measured_fraction_max 0.921
_diffrn_reflns_limit_h_max 16
_diffrn_reflns_limit_h_min -16
_diffrn_reflns_limit_k_max 17
_diffrn_reflns_limit_k_min -18
_diffrn_reflns_limit_l_max 20
_diffrn_reflns_limit_l_min -20
_diffrn_reflns_number 48509
_diffrn_reflns_point_group_measured_fraction_full 1
_diffrn_reflns_point_group_measured_fraction_max 0.921
_diffrn_reflns_theta_full 25.242
_diffrn_reflns_theta_max 28.176
_diffrn_reflns_theta_min 1.588
_diffrn_source 'micro-focus sealed X-ray tube'
_diffrn_source_type 'SuperNova (Mo) X-ray Source'
_exptl_absorpt_coefficient_mu 0.569
_exptl_absorpt_correction_T_max 0.976
_exptl_absorpt_correction_T_min 0.923
_exptl_absorpt_correction_type gaussian
_exptl_absorpt_process_details
;
        CrysAlisPro 1.171.38.41 (Rigaku Oxford Diffraction, 2015)
Numerical absorption correction based on gaussian integration over
                        a multifaceted crystal model
        Empirical absorption correction using spherical harmonics,
 implemented in SCALE3 ABSPACK scaling algorithm.
;
_exptl_crystal_colour yellow
_exptl_crystal_density_diffrn 1.593
_exptl_crystal_description prism
_exptl_crystal_F_000 1192
_exptl_crystal_size_max 0.272
_exptl_crystal_size_mid 0.068
_exptl_crystal_size_min 0.046
_refine_diff_density_max 1.783
_refine_diff_density_min -0.652
_refine_diff_density_rms 0.078
_refine_ls_extinction_method none
_refine_ls_goodness_of_fit_ref 1.027
_refine_ls_hydrogen_treatment constr
_refine_ls_matrix_type full
_refine_ls_number_parameters 692
_refine_ls_number_reflns 11031
_refine_ls_number_restraints 0
_refine_ls_restrained_S_all 1.027
_refine_ls_R_factor_all 0.0731
_refine_ls_R_factor_gt 0.0509
_refine_ls_shift/su_max 0.001
_refine_ls_shift/su_mean 0
_refine_ls_structure_factor_coef Fsqd
_refine_ls_weighting_details 'w=1/[\s^2^(Fo^2^)+(0.0488P)^2^+2.9726P] where P=(Fo^2^+2Fc^2^)/3'
_refine_ls_weighting_scheme calc
_refine_ls_wR_factor_gt 0.1118
_refine_ls_wR_factor_ref 0.1239
_reflns_Friedel_coverage 0
_reflns_number_gt 8441
_reflns_number_total 11031
_reflns_threshold_expression 'I > 2\s(I)'
_cod_data_source_file d0dt02482a2.cif
_cod_data_source_block 17ma009_pm98
_cod_depositor_comments 'Adding full bibliography for 7705237--7705245.cif.'
_cod_database_code 7705242

loop_
_symmetry_equiv_pos_as_xyz
'x, y, z'
'-x, -y, -z'

loop_
_atom_site_label
_atom_site_type_symbol
_atom_site_fract_x
_atom_site_fract_y
_atom_site_fract_z
_atom_site_U_iso_or_equiv
_atom_site_adp_type
_atom_site_occupancy
_atom_site_site_symmetry_order
_atom_site_calc_flag
_atom_site_refinement_flags_posn
_atom_site_refinement_flags_adp
_atom_site_refinement_flags_occupancy
_atom_site_disorder_assembly
_atom_site_disorder_group
C1 C 0.5129(2) 0.9315(2) 0.18108(18) 0.0186(5) Uani 1 1 d . . . . .
H1 H 0.496174 0.9681 0.116851 0.022 Uiso 1 1 calc R U . . .
C2 C 0.5413(3) 1.0993(2) 0.1865(2) 0.0264(6) Uani 1 1 d . . . . .
H2A H 0.531616 1.122857 0.118453 0.04 Uiso 1 1 calc R U . . .
H2B H 0.610616 1.119481 0.194406 0.04 Uiso 1 1 calc R U . . .
H2C H 0.482395 1.131534 0.21717 0.04 Uiso 1 1 calc R U . . .
C3 C 0.5651(2) 0.9369(2) 0.32239(19) 0.0223(6) Uani 1 1 d . . . . .
H3 H 0.582687 0.976712 0.355915 0.027 Uiso 1 1 calc R U . . .
C4 C 0.5648(2) 0.8303(2) 0.36646(19) 0.0213(6) Uani 1 1 d . . . . .
H4 H 0.583056 0.795899 0.430466 0.026 Uiso 1 1 calc R U . . .
C5 C 0.5379(2) 0.7738(2) 0.31740(18) 0.0181(5) Uani 1 1 d . . . . .
H5 H 0.538766 0.70007 0.347814 0.022 Uiso 1 1 calc R U . . .
C6 C 0.5090(2) 0.8230(2) 0.22317(17) 0.0151(5) Uani 1 1 d . . . . .
C7 C 0.4295(2) 0.8028(2) 0.09895(18) 0.0181(5) Uani 1 1 d . . . . .
C8 C 0.3947(2) 0.7217(2) 0.06856(18) 0.0171(5) Uani 1 1 d . . . . .
C9 C 0.3164(2) 0.7422(2) 0.00536(18) 0.0192(5) Uani 1 1 d . . . . .
H9 H 0.283668 0.810837 -0.024323 0.023 Uiso 1 1 calc R U . . .
C10 C 0.2872(2) 0.6600(2) -0.01344(19) 0.0228(6) Uani 1 1 d . . . . .
H10 H 0.233477 0.671903 -0.056129 0.027 Uiso 1 1 calc R U . . .
C11 C 0.3364(2) 0.5607(2) 0.03012(19) 0.0206(6) Uani 1 1 d . . . . .
H11 H 0.316184 0.503653 0.018509 0.025 Uiso 1 1 calc R U . . .
C12 C 0.4154(2) 0.5460(2) 0.09082(17) 0.0166(5) Uani 1 1 d . . . . .
C13 C 0.4751(2) 0.4419(2) 0.14248(18) 0.0179(5) Uani 1 1 d . . . . .
C14 C 0.6049(2) 0.3568(2) 0.25129(19) 0.0207(6) Uani 1 1 d . . . . .
C15 C 0.5514(3) 0.2713(2) 0.3161(2) 0.0277(7) Uani 1 1 d . . . . .
H15 H 0.475213 0.271429 0.317721 0.033 Uiso 1 1 calc R U . . .
C16 C 0.6103(3) 0.1869(2) 0.3776(2) 0.0368(8) Uani 1 1 d . . . . .
H16 H 0.574354 0.1293 0.422342 0.044 Uiso 1 1 calc R U . . .
C17 C 0.7208(3) 0.1859(2) 0.3742(2) 0.0381(8) Uani 1 1 d . . . . .
H17 H 0.761198 0.127748 0.416501 0.046 Uiso 1 1 calc R U . . .
C18 C 0.8907(3) 0.2651(3) 0.3080(3) 0.0473(10) Uani 1 1 d . . . . .
H18A H 0.909526 0.282351 0.360153 0.071 Uiso 1 1 calc R U . . .
H18B H 0.917831 0.316372 0.246853 0.071 Uiso 1 1 calc R U . . .
H18C H 0.923506 0.195368 0.314802 0.071 Uiso 1 1 calc R U . . .
C19 C 0.7166(2) 0.3514(2) 0.2506(2) 0.0242(6) Uani 1 1 d . . . . .
H19 H 0.755025 0.407765 0.206881 0.029 Uiso 1 1 calc R U . . .
C20 C 0.2506(2) 0.6256(2) 0.27209(18) 0.0182(5) Uani 1 1 d . . . . .
H20 H 0.284983 0.687125 0.259151 0.022 Uiso 1 1 calc R U . . .
C21 C 0.0949(2) 0.7394(2) 0.1993(2) 0.0279(7) Uani 1 1 d . . . . .
H21A H 0.123503 0.767356 0.132287 0.042 Uiso 1 1 calc R U . . .
H21B H 0.108833 0.785676 0.230288 0.042 Uiso 1 1 calc R U . . .
H21C H 0.016891 0.734764 0.202985 0.042 Uiso 1 1 calc R U . . .
C22 C 0.0960(2) 0.5497(2) 0.2664(2) 0.0277(7) Uani 1 1 d . . . . .
H22 H 0.024232 0.557294 0.248923 0.033 Uiso 1 1 calc R U . . .
C23 C 0.1464(2) 0.4521(2) 0.3106(2) 0.0303(7) Uani 1 1 d . . . . .
H23 H 0.109081 0.392154 0.324187 0.036 Uiso 1 1 calc R U . . .
C24 C 0.2515(2) 0.4404(2) 0.3357(2) 0.0241(6) Uani 1 1 d . . . . .
H24 H 0.285813 0.37273 0.366509 0.029 Uiso 1 1 calc R U . . .
C25 C 0.3065(2) 0.5287(2) 0.31533(17) 0.0160(5) Uani 1 1 d . . . . .
C26 C 0.4554(2) 0.45435(19) 0.40736(17) 0.0153(5) Uani 1 1 d . . . . .
C27 C 0.5757(2) 0.45950(19) 0.40758(17) 0.0153(5) Uani 1 1 d . . . . .
C28 C 0.6382(2) 0.3940(2) 0.48004(18) 0.0182(5) Uani 1 1 d . . . . .
H28 H 0.607064 0.340544 0.534069 0.022 Uiso 1 1 calc R U . . .
C29 C 0.7470(2) 0.4082(2) 0.47180(19) 0.0206(6) Uani 1 1 d . . . . .
H29 H 0.790918 0.365608 0.521433 0.025 Uiso 1 1 calc R U . . .
C30 C 0.7923(2) 0.4848(2) 0.39090(18) 0.0188(5) Uani 1 1 d . . . . .
H30 H 0.866643 0.49591 0.384848 0.023 Uiso 1 1 calc R U . . .
C31 C 0.7258(2) 0.5444(2) 0.31940(17) 0.0152(5) Uani 1 1 d . . . . .
C32 C 0.7632(2) 0.6249(2) 0.22430(18) 0.0165(5) Uani 1 1 d . . . . .
C33 C 0.7100(2) 0.7273(2) 0.07058(18) 0.0176(5) Uani 1 1 d . . . . .
C34 C 0.6792(2) 0.7145(2) -0.00895(19) 0.0214(6) Uani 1 1 d . . . . .
H34 H 0.642838 0.655369 -0.000467 0.026 Uiso 1 1 calc R U . . .
C35 C 0.7013(2) 0.7871(2) -0.0992(2) 0.0270(6) Uani 1 1 d . . . . .
H35 H 0.682402 0.776571 -0.152928 0.032 Uiso 1 1 calc R U . . .
C36 C 0.7506(2) 0.8750(2) -0.1121(2) 0.0258(6) Uani 1 1 d . . . . .
H36 H 0.766125 0.925015 -0.174428 0.031 Uiso 1 1 calc R U . . .
C37 C 0.8256(2) 0.9854(2) -0.0486(2) 0.0278(7) Uani 1 1 d . . . . .
H37A H 0.853369 1.018853 -0.115383 0.042 Uiso 1 1 calc R U . . .
H37B H 0.88517 0.967654 -0.00754 0.042 Uiso 1 1 calc R U . . .
H37C H 0.77089 1.033278 -0.03164 0.042 Uiso 1 1 calc R U . . .
C38 C 0.7584(2) 0.8183(2) 0.05395(19) 0.0195(6) Uani 1 1 d . . . . .
H38 H 0.778709 0.830481 0.106326 0.023 Uiso 1 1 calc R U . . .
C40 C 0.9782(3) 0.6719(3) -0.0062(4) 0.0607(12) Uani 1 1 d . . . . .
H40A H 1.054238 0.656014 -0.024293 0.091 Uiso 1 1 calc R U . . .
H40B H 0.973653 0.710808 0.035581 0.091 Uiso 1 1 calc R U . . .
H40C H 0.941353 0.71411 -0.063657 0.091 Uiso 1 1 calc R U . . .
C41 C 0.9267(3) 0.5754(3) 0.0437(3) 0.0552(11) Uani 1 1 d . . . . .
C42 C 1.1769(3) 0.2693(3) 0.5999(2) 0.0339(7) Uani 1 1 d . . . . .
H42A H 1.187555 0.202153 0.59227 0.051 Uiso 1 1 calc R U . . .
H42B H 1.181885 0.257791 0.666748 0.051 Uiso 1 1 calc R U . . .
H42C H 1.232819 0.314143 0.55974 0.051 Uiso 1 1 calc R U . . .
C43 C 1.0723(3) 0.3187(3) 0.5718(3) 0.0391(8) Uani 1 1 d . . . . .
C44 C 0.9361(3) 0.1038(3) 0.5843(3) 0.0536(11) Uani 1 1 d . . . . .
H44A H 0.958222 0.167457 0.531811 0.08 Uiso 1 1 calc R U . . .
H44B H 0.917834 0.054464 0.558393 0.08 Uiso 1 1 calc R U . . .
H44C H 0.995536 0.072184 0.625326 0.08 Uiso 1 1 calc R U . . .
C45 C 0.8429(4) 0.1295(3) 0.6394(3) 0.0469(10) Uani 1 1 d . . . . .
F1 F 0.94871(16) -0.06059(15) 0.18489(16) 0.0503(6) Uani 1 1 d . . . . .
F2 F 0.77789(15) 0.01095(16) 0.15811(14) 0.0419(5) Uani 1 1 d . . . . .
F3 F 0.84814(18) -0.00459(18) 0.29265(14) 0.0535(6) Uani 1 1 d . . . . .
F4 F 0.81868(16) 0.15432(15) 0.17804(14) 0.0414(5) Uani 1 1 d . . . . .
F5 F 0.99063(16) 0.08305(16) 0.20349(15) 0.0462(5) Uani 1 1 d . . . . .
F6 F 0.91838(15) 0.10036(14) 0.06969(13) 0.0367(4) Uani 1 1 d . . . . .
F7 F 0.8363(3) -0.2058(2) 0.5815(2) 0.0852(9) Uani 1 1 d . . . . .
F8 F 0.6767(3) -0.1350(3) 0.5304(2) 0.1173(14) Uani 1 1 d . . . . .
F9 F 0.6925(3) -0.2103(3) 0.68602(18) 0.1057(13) Uani 1 1 d . . . . .
F10 F 0.6689(3) -0.0364(4) 0.6178(4) 0.166(2) Uani 1 1 d . . . . .
F11 F 0.8247(2) -0.1105(2) 0.67031(16) 0.0758(8) Uani 1 1 d . . . . .
F12 F 0.8083(3) -0.03561(18) 0.51315(17) 0.0774(8) Uani 1 1 d . . . . .
N1 N 0.54026(18) 0.98426(17) 0.23124(15) 0.0190(5) Uani 1 1 d . . . . .
N2 N 0.47900(17) 0.75958(16) 0.18047(14) 0.0152(4) Uani 1 1 d . . . . .
N3 N 0.44271(17) 0.62575(16) 0.10918(14) 0.0148(4) Uani 1 1 d . . . . .
N4 N 0.55240(17) 0.44977(17) 0.19229(15) 0.0161(4) Uani 1 1 d . . . . .
N5 N 0.7711(2) 0.2671(2) 0.31121(18) 0.0320(6) Uani 1 1 d . . . . .
N6 N 0.14883(17) 0.63405(17) 0.24823(16) 0.0202(5) Uani 1 1 d . . . . .
N7 N 0.41489(17) 0.52779(16) 0.32917(14) 0.0147(4) Uani 1 1 d . . . . .
N8 N 0.62031(16) 0.53228(16) 0.32958(14) 0.0138(4) Uani 1 1 d . . . . .
N9 N 0.68914(17) 0.65144(17) 0.16132(15) 0.0159(4) Uani 1 1 d . . . . .
N10 N 0.77664(18) 0.88941(17) -0.03546(16) 0.0205(5) Uani 1 1 d . . . . .
N11 N 0.8861(3) 0.4992(3) 0.0821(3) 0.0793(13) Uani 1 1 d . . . . .
N12 N 0.9887(3) 0.3581(3) 0.5513(3) 0.0678(11) Uani 1 1 d . . . . .
N13 N 0.7706(4) 0.1504(3) 0.6837(3) 0.0712(11) Uani 1 1 d . . . . .
Ni1 Ni 0.53452(3) 0.59553(2) 0.21583(2) 0.01301(9) Uani 1 1 d . . . . .
O1 O 0.40766(17) 0.89666(14) 0.04951(13) 0.0257(4) Uani 1 1 d . . . . .
O2 O 0.45103(16) 0.36312(15) 0.13309(14) 0.0243(4) Uani 1 1 d . . . . .
O3 O 0.40747(15) 0.38871(14) 0.47648(12) 0.0206(4) Uani 1 1 d . . . . .
O4 O 0.85565(14) 0.65507(15) 0.21264(13) 0.0232(4) Uani 1 1 d . . . . .
P1 P 0.88409(7) 0.04668(6) 0.18171(6) 0.02940(19) Uani 1 1 d . . . . .
P2 P 0.74796(9) -0.12028(8) 0.59947(6) 0.0425(2) Uani 1 1 d . . . . .

loop_
_atom_site_aniso_label
_atom_site_aniso_U_11
_atom_site_aniso_U_22
_atom_site_aniso_U_33
_atom_site_aniso_U_23
_atom_site_aniso_U_13
_atom_site_aniso_U_12
C1 0.0222(14) 0.0185(13) 0.0144(12) -0.0040(11) -0.0043(10) -0.0037(11)
C2 0.0371(17) 0.0140(13) 0.0260(15) -0.0030(12) -0.0074(13) -0.0045(12)
C3 0.0278(15) 0.0220(14) 0.0199(13) -0.0099(12) -0.0038(11) -0.0040(12)
C4 0.0260(15) 0.0198(14) 0.0170(13) -0.0046(11) -0.0051(11) -0.0030(11)
C5 0.0181(13) 0.0158(13) 0.0182(13) -0.0040(11) 0.0002(10) -0.0031(11)
C6 0.0141(12) 0.0155(12) 0.0157(12) -0.0058(10) 0.0001(10) -0.0031(10)
C7 0.0166(13) 0.0177(13) 0.0174(12) -0.0035(11) -0.0006(10) -0.0036(11)
C8 0.0175(13) 0.0177(13) 0.0143(12) -0.0040(10) -0.0003(10) -0.0026(11)
C9 0.0198(13) 0.0195(13) 0.0161(12) -0.0036(11) -0.0052(10) -0.0002(11)
C10 0.0194(14) 0.0302(16) 0.0195(13) -0.0083(12) -0.0076(11) -0.0027(12)
C11 0.0198(13) 0.0245(14) 0.0213(13) -0.0111(12) -0.0041(11) -0.0048(11)
C12 0.0176(13) 0.0173(13) 0.0151(12) -0.0062(10) 0.0007(10) -0.0047(10)
C13 0.0188(13) 0.0192(13) 0.0169(12) -0.0075(11) 0.0002(10) -0.0051(11)
C14 0.0274(15) 0.0191(14) 0.0195(13) -0.0113(11) -0.0044(11) -0.0006(11)
C15 0.0400(18) 0.0200(14) 0.0250(15) -0.0089(12) -0.0031(13) -0.0074(13)
C16 0.062(2) 0.0201(15) 0.0284(16) -0.0063(13) -0.0076(16) -0.0076(15)
C17 0.063(2) 0.0215(16) 0.0310(17) -0.0098(14) -0.0223(16) 0.0100(16)
C18 0.037(2) 0.053(2) 0.059(2) -0.029(2) -0.0232(18) 0.0180(17)
C19 0.0283(15) 0.0233(15) 0.0240(14) -0.0122(12) -0.0080(12) 0.0032(12)
C20 0.0162(13) 0.0173(13) 0.0181(13) -0.0031(11) -0.0006(10) -0.0034(11)
C21 0.0212(15) 0.0190(14) 0.0356(17) -0.0018(13) -0.0058(12) 0.0017(12)
C22 0.0163(14) 0.0257(15) 0.0364(17) -0.0043(13) -0.0060(12) -0.0060(12)
C23 0.0238(15) 0.0208(15) 0.0407(18) -0.0022(13) -0.0077(13) -0.0090(12)
C24 0.0210(14) 0.0172(14) 0.0323(16) -0.0062(12) -0.0057(12) -0.0022(11)
C25 0.0150(12) 0.0170(13) 0.0135(12) -0.0037(10) 0.0002(10) -0.0013(10)
C26 0.0183(13) 0.0130(12) 0.0158(12) -0.0070(10) -0.0008(10) -0.0009(10)
C27 0.0186(13) 0.0134(12) 0.0157(12) -0.0075(10) -0.0019(10) -0.0012(10)
C28 0.0221(14) 0.0172(13) 0.0130(12) -0.0031(10) -0.0034(10) -0.0003(11)
C29 0.0216(14) 0.0209(14) 0.0182(13) -0.0059(11) -0.0082(11) 0.0041(11)
C30 0.0154(13) 0.0218(14) 0.0207(13) -0.0088(11) -0.0045(10) -0.0008(11)
C31 0.0148(12) 0.0168(13) 0.0161(12) -0.0083(10) -0.0015(10) -0.0025(10)
C32 0.0163(13) 0.0165(13) 0.0175(12) -0.0075(11) -0.0006(10) -0.0016(10)
C33 0.0145(12) 0.0186(13) 0.0200(13) -0.0078(11) 0.0005(10) -0.0021(10)
C34 0.0217(14) 0.0227(14) 0.0206(13) -0.0079(12) -0.0024(11) -0.0053(11)
C35 0.0305(16) 0.0310(16) 0.0214(14) -0.0104(13) -0.0030(12) -0.0067(13)
C36 0.0280(15) 0.0284(16) 0.0179(13) -0.0050(12) 0.0003(12) -0.0055(13)
C37 0.0307(16) 0.0220(15) 0.0297(16) -0.0081(13) 0.0036(13) -0.0106(13)
C38 0.0176(13) 0.0214(14) 0.0183(13) -0.0063(11) -0.0012(10) -0.0023(11)
C40 0.045(2) 0.044(2) 0.092(3) -0.030(2) 0.018(2) -0.0102(19)
C41 0.048(2) 0.050(2) 0.068(3) -0.031(2) 0.021(2) -0.004(2)
C42 0.0310(17) 0.0364(18) 0.0392(18) -0.0193(15) -0.0030(14) -0.0044(14)
C43 0.0313(19) 0.0368(19) 0.046(2) -0.0102(16) -0.0012(16) -0.0121(15)
C44 0.062(3) 0.053(2) 0.043(2) -0.0070(19) -0.014(2) -0.020(2)
C45 0.054(3) 0.031(2) 0.057(2) -0.0119(18) -0.019(2) -0.0104(18)
F1 0.0402(12) 0.0266(10) 0.0709(15) -0.0099(10) 0.0030(11) 0.0079(9)
F2 0.0327(10) 0.0462(12) 0.0496(12) -0.0212(10) 0.0009(9) -0.0081(9)
F3 0.0533(13) 0.0593(14) 0.0303(11) -0.0010(10) -0.0029(10) 0.0049(11)
F4 0.0474(12) 0.0374(11) 0.0441(11) -0.0226(9) -0.0153(9) 0.0149(9)
F5 0.0397(11) 0.0510(13) 0.0480(12) -0.0151(10) -0.0182(9) -0.0021(10)
F6 0.0425(11) 0.0361(11) 0.0309(10) -0.0119(8) -0.0012(8) -0.0066(9)
F7 0.118(2) 0.0509(16) 0.0735(18) -0.0176(14) 0.0039(17) 0.0081(16)
F8 0.093(2) 0.214(4) 0.077(2) -0.075(3) -0.0079(18) -0.063(3)
F9 0.145(3) 0.149(3) 0.0494(15) -0.0490(18) 0.0382(17) -0.115(2)
F10 0.122(3) 0.213(5) 0.214(5) -0.161(4) -0.035(3) 0.086(3)
F11 0.098(2) 0.089(2) 0.0446(14) -0.0160(13) -0.0079(13) -0.0522(17)
F12 0.134(3) 0.0401(13) 0.0445(14) 0.0049(11) -0.0111(15) -0.0260(15)
N1 0.0224(12) 0.0146(11) 0.0199(11) -0.0061(9) -0.0004(9) -0.0045(9)
N2 0.0159(11) 0.0151(11) 0.0146(10) -0.0050(9) -0.0017(8) -0.0032(9)
N3 0.0150(10) 0.0170(11) 0.0121(10) -0.0041(9) -0.0009(8) -0.0055(9)
N4 0.0166(11) 0.0161(11) 0.0177(11) -0.0083(9) -0.0031(9) -0.0011(9)
N5 0.0381(15) 0.0303(14) 0.0321(14) -0.0172(12) -0.0142(12) 0.0102(12)
N6 0.0147(11) 0.0185(12) 0.0233(12) -0.0032(10) -0.0015(9) -0.0023(9)
N7 0.0143(10) 0.0138(10) 0.0138(10) -0.0028(9) -0.0023(8) -0.0010(8)
N8 0.0135(10) 0.0147(10) 0.0141(10) -0.0063(9) -0.0019(8) -0.0011(8)
N9 0.0156(11) 0.0175(11) 0.0143(10) -0.0050(9) -0.0013(8) -0.0043(9)
N10 0.0211(12) 0.0180(11) 0.0217(11) -0.0060(10) -0.0007(9) -0.0053(9)
N11 0.079(3) 0.054(2) 0.099(3) -0.035(2) 0.048(3) -0.020(2)
N12 0.0355(19) 0.062(2) 0.094(3) -0.013(2) -0.0164(19) -0.0056(17)
N13 0.069(3) 0.053(2) 0.104(3) -0.042(2) -0.012(2) -0.007(2)
Ni1 0.01344(16) 0.01297(16) 0.01180(16) -0.00285(12) -0.00245(12) -0.00294(12)
O1 0.0350(12) 0.0157(10) 0.0239(10) -0.0016(8) -0.0131(9) -0.0015(9)
O2 0.0306(11) 0.0188(10) 0.0277(10) -0.0110(8) -0.0067(9) -0.0055(8)
O3 0.0206(10) 0.0182(10) 0.0166(9) 0.0010(8) -0.0005(8) -0.0051(8)
O4 0.0146(9) 0.0293(11) 0.0219(10) -0.0037(8) -0.0027(8) -0.0068(8)
P1 0.0291(4) 0.0264(4) 0.0289(4) -0.0074(3) -0.0053(3) 0.0037(3)
P2 0.0614(6) 0.0424(5) 0.0318(5) -0.0210(4) 0.0057(4) -0.0195(5)

loop_
_atom_type_symbol
_atom_type_description
_atom_type_scat_dispersion_real
_atom_type_scat_dispersion_imag
_atom_type_scat_source
C C 0.0033 0.0016 'International Tables Vol C Tables 4.2.6.8 and 6.1.1.4'
H H 0 0 'International Tables Vol C Tables 4.2.6.8 and 6.1.1.4'
F F 0.0171 0.0103 'International Tables Vol C Tables 4.2.6.8 and 6.1.1.4'
N N 0.0061 0.0033 'International Tables Vol C Tables 4.2.6.8 and 6.1.1.4'
Ni Ni 0.3393 1.1124 'International Tables Vol C Tables 4.2.6.8 and 6.1.1.4'
O O 0.0106 0.006 'International Tables Vol C Tables 4.2.6.8 and 6.1.1.4'
P P 0.1023 0.0942 'International Tables Vol C Tables 4.2.6.8 and 6.1.1.4'

loop_
_exptl_crystal_face_index_h
_exptl_crystal_face_index_k
_exptl_crystal_face_index_l
_exptl_crystal_face_perp_dist
0 -1 0 0.0307
0 1 0 0.0377
1 0 0 0.0229
-1 0 0 0.0229
0 -1 -1 0.0666
-5 17 13 0.0724
1 1 1 0.08

loop_
_geom_angle_atom_site_label_1
_geom_angle_atom_site_label_2
_geom_angle_atom_site_label_3
_geom_angle
_geom_angle_site_symmetry_1
_geom_angle_site_symmetry_3
_geom_angle_publ_flag
N1 C1 C6 120.4(2) . . ?
N1 C1 H1 119.8 . . ?
C6 C1 H1 119.8 . . ?
N1 C2 H2A 109.5 . . ?
N1 C2 H2B 109.5 . . ?
H2A C2 H2B 109.5 . . ?
N1 C2 H2C 109.5 . . ?
H2A C2 H2C 109.5 . . ?
H2B C2 H2C 109.5 . . ?
N1 C3 C4 119.4(2) . . ?
N1 C3 H3 120.3 . . ?
C4 C3 H3 120.3 . . ?
C3 C4 C5 119.6(2) . . ?
C3 C4 H4 120.2 . . ?
C5 C4 H4 120.2 . . ?
C4 C5 C6 121.2(2) . . ?
C4 C5 H5 119.4 . . ?
C6 C5 H5 119.4 . . ?
N2 C6 C1 126.2(2) . . ?
N2 C6 C5 117.1(2) . . ?
C1 C6 C5 116.7(2) . . ?
O1 C7 N2 129.5(2) . . ?
O1 C7 C8 118.4(2) . . ?
N2 C7 C8 112.1(2) . . ?
N3 C8 C9 121.2(2) . . ?
N3 C8 C7 115.1(2) . . ?
C9 C8 C7 123.7(2) . . ?
C10 C9 C8 118.4(2) . . ?
C10 C9 H9 120.8 . . ?
C8 C9 H9 120.8 . . ?
C11 C10 C9 119.9(2) . . ?
C11 C10 H10 120.1 . . ?
C9 C10 H10 120.1 . . ?
C12 C11 C10 118.8(2) . . ?
C12 C11 H11 120.6 . . ?
C10 C11 H11 120.6 . . ?
N3 C12 C11 121.0(2) . . ?
N3 C12 C13 115.1(2) . . ?
C11 C12 C13 124.0(2) . . ?
O2 C13 N4 128.6(3) . . ?
O2 C13 C12 119.2(2) . . ?
N4 C13 C12 112.2(2) . . ?
C19 C14 N4 117.9(2) . . ?
C19 C14 C15 117.8(3) . . ?
N4 C14 C15 124.1(3) . . ?
C16 C15 C14 119.5(3) . . ?
C16 C15 H15 120.3 . . ?
C14 C15 H15 120.3 . . ?
C17 C16 C15 120.3(3) . . ?
C17 C16 H16 119.8 . . ?
C15 C16 H16 119.8 . . ?
N5 C17 C16 119.7(3) . . ?
N5 C17 H17 120.2 . . ?
C16 C17 H17 120.2 . . ?
N5 C18 H18A 109.5 . . ?
N5 C18 H18B 109.5 . . ?
H18A C18 H18B 109.5 . . ?
N5 C18 H18C 109.5 . . ?
H18A C18 H18C 109.5 . . ?
H18B C18 H18C 109.5 . . ?
N5 C19 C14 120.8(3) . . ?
N5 C19 H19 119.6 . . ?
C14 C19 H19 119.6 . . ?
N6 C20 C25 121.5(2) . . ?
N6 C20 H20 119.2 . . ?
C25 C20 H20 119.2 . . ?
N6 C21 H21A 109.5 . . ?
N6 C21 H21B 109.5 . . ?
H21A C21 H21B 109.5 . . ?
N6 C21 H21C 109.5 . . ?
H21A C21 H21C 109.5 . . ?
H21B C21 H21C 109.5 . . ?
N6 C22 C23 119.4(3) . . ?
N6 C22 H22 120.3 . . ?
C23 C22 H22 120.3 . . ?
C22 C23 C24 120.6(3) . . ?
C22 C23 H23 119.7 . . ?
C24 C23 H23 119.7 . . ?
C23 C24 C25 119.6(3) . . ?
C23 C24 H24 120.2 . . ?
C25 C24 H24 120.2 . . ?
C20 C25 N7 117.3(2) . . ?
C20 C25 C24 117.2(2) . . ?
N7 C25 C24 125.4(2) . . ?
O3 C26 N7 128.9(2) . . ?
O3 C26 C27 119.1(2) . . ?
N7 C26 C27 112.0(2) . . ?
N8 C27 C28 120.9(2) . . ?
N8 C27 C26 114.7(2) . . ?
C28 C27 C26 124.4(2) . . ?
C29 C28 C27 118.5(2) . . ?
C29 C28 H28 120.8 . . ?
C27 C28 H28 120.8 . . ?
C28 C29 C30 120.2(2) . . ?
C28 C29 H29 119.9 . . ?
C30 C29 H29 119.9 . . ?
C31 C30 C29 118.2(2) . . ?
C31 C30 H30 120.9 . . ?
C29 C30 H30 120.9 . . ?
N8 C31 C30 121.0(2) . . ?
N8 C31 C32 113.9(2) . . ?
C30 C31 C32 125.1(2) . . ?
O4 C32 N9 128.7(2) . . ?
O4 C32 C31 119.3(2) . . ?
N9 C32 C31 112.0(2) . . ?
N9 C33 C38 123.4(2) . . ?
N9 C33 C34 119.4(2) . . ?
C38 C33 C34 117.1(2) . . ?
C35 C34 C33 120.4(3) . . ?
C35 C34 H34 119.8 . . ?
C33 C34 H34 119.8 . . ?
C34 C35 C36 120.3(3) . . ?
C34 C35 H35 119.9 . . ?
C36 C35 H35 119.9 . . ?
N10 C36 C35 119.4(3) . . ?
N10 C36 H36 120.3 . . ?
C35 C36 H36 120.3 . . ?
N10 C37 H37A 109.5 . . ?
N10 C37 H37B 109.5 . . ?
H37A C37 H37B 109.5 . . ?
N10 C37 H37C 109.5 . . ?
H37A C37 H37C 109.5 . . ?
H37B C37 H37C 109.5 . . ?
N10 C38 C33 121.0(2) . . ?
N10 C38 H38 119.5 . . ?
C33 C38 H38 119.5 . . ?
C41 C40 H40A 109.5 . . ?
C41 C40 H40B 109.5 . . ?
H40A C40 H40B 109.5 . . ?
C41 C40 H40C 109.5 . . ?
H40A C40 H40C 109.5 . . ?
H40B C40 H40C 109.5 . . ?
N11 C41 C40 179.2(5) . . ?
C43 C42 H42A 109.5 . . ?
C43 C42 H42B 109.5 . . ?
H42A C42 H42B 109.5 . . ?
C43 C42 H42C 109.5 . . ?
H42A C42 H42C 109.5 . . ?
H42B C42 H42C 109.5 . . ?
N12 C43 C42 178.6(4) . . ?
C45 C44 H44A 109.5 . . ?
C45 C44 H44B 109.5 . . ?
H44A C44 H44B 109.5 . . ?
C45 C44 H44C 109.5 . . ?
H44A C44 H44C 109.5 . . ?
H44B C44 H44C 109.5 . . ?
N13 C45 C44 178.7(4) . . ?
C3 N1 C1 122.6(2) . . ?
C3 N1 C2 117.6(2) . . ?
C1 N1 C2 119.7(2) . . ?
C7 N2 C6 119.9(2) . . ?
C7 N2 Ni1 113.43(17) . . ?
C6 N2 Ni1 125.37(16) . . ?
C8 N3 C12 120.7(2) . . ?
C8 N3 Ni1 119.27(17) . . ?
C12 N3 Ni1 118.98(17) . . ?
C13 N4 C14 117.1(2) . . ?
C13 N4 Ni1 113.49(17) . . ?
C14 N4 Ni1 124.43(16) . . ?
C17 N5 C19 121.9(3) . . ?
C17 N5 C18 119.3(3) . . ?
C19 N5 C18 118.8(3) . . ?
C22 N6 C20 121.6(2) . . ?
C22 N6 C21 119.4(2) . . ?
C20 N6 C21 119.0(2) . . ?
C26 N7 C25 118.8(2) . . ?
C26 N7 Ni1 113.99(16) . . ?
C25 N7 Ni1 123.39(16) . . ?
C31 N8 C27 121.2(2) . . ?
C31 N8 Ni1 119.43(17) . . ?
C27 N8 Ni1 117.49(16) . . ?
C32 N9 C33 119.1(2) . . ?
C32 N9 Ni1 116.22(16) . . ?
C33 N9 Ni1 123.61(16) . . ?
C36 N10 C38 121.7(2) . . ?
C36 N10 C37 119.6(2) . . ?
C38 N10 C37 118.7(2) . . ?
N3 Ni1 N8 167.19(8) . . ?
N3 Ni1 N9 110.10(8) . . ?
N8 Ni1 N9 76.99(8) . . ?
N3 Ni1 N7 96.80(8) . . ?
N8 Ni1 N7 77.16(8) . . ?
N9 Ni1 N7 152.96(8) . . ?
N3 Ni1 N2 77.31(8) . . ?
N8 Ni1 N2 114.55(8) . . ?
N9 Ni1 N2 84.83(8) . . ?
N7 Ni1 N2 98.84(8) . . ?
N3 Ni1 N4 76.48(8) . . ?
N8 Ni1 N4 91.85(8) . . ?
N9 Ni1 N4 101.06(8) . . ?
N7 Ni1 N4 87.56(8) . . ?
N2 Ni1 N4 153.58(8) . . ?
F3 P1 F1 90.69(12) . . ?
F3 P1 F5 90.89(12) . . ?
F1 P1 F5 90.22(12) . . ?
F3 P1 F4 89.48(12) . . ?
F1 P1 F4 179.62(13) . . ?
F5 P1 F4 90.12(11) . . ?
F3 P1 F2 90.01(12) . . ?
F1 P1 F2 89.74(11) . . ?
F5 P1 F2 179.10(12) . . ?
F4 P1 F2 89.92(11) . . ?
F3 P1 F6 178.78(12) . . ?
F1 P1 F6 90.49(11) . . ?
F5 P1 F6 89.44(11) . . ?
F4 P1 F6 89.34(11) . . ?
F2 P1 F6 89.66(10) . . ?
F10 P2 F8 94.0(2) . . ?
F10 P2 F12 91.2(3) . . ?
F8 P2 F12 90.19(17) . . ?
F10 P2 F9 92.0(3) . . ?
F8 P2 F9 90.14(17) . . ?
F12 P2 F9 176.8(2) . . ?
F10 P2 F11 88.8(2) . . ?
F8 P2 F11 177.1(2) . . ?
F12 P2 F11 90.31(14) . . ?
F9 P2 F11 89.19(14) . . ?
F10 P2 F7 176.9(2) . . ?
F8 P2 F7 88.8(2) . . ?
F12 P2 F7 87.40(16) . . ?
F9 P2 F7 89.38(19) . . ?
F11 P2 F7 88.36(17) . . ?

loop_
_geom_bond_atom_site_label_1
_geom_bond_atom_site_label_2
_geom_bond_distance
_geom_bond_site_symmetry_2
_geom_bond_publ_flag
C1 N1 1.348(3) . ?
C1 C6 1.401(4) . ?
C1 H1 0.95 . ?
C2 N1 1.482(3) . ?
C2 H2A 0.98 . ?
C2 H2B 0.98 . ?
C2 H2C 0.98 . ?
C3 N1 1.347(3) . ?
C3 C4 1.374(4) . ?
C3 H3 0.95 . ?
C4 C5 1.375(4) . ?
C4 H4 0.95 . ?
C5 C6 1.405(3) . ?
C5 H5 0.95 . ?
C6 N2 1.396(3) . ?
C7 O1 1.246(3) . ?
C7 N2 1.347(3) . ?
C7 C8 1.508(4) . ?
C8 N3 1.337(3) . ?
C8 C9 1.388(3) . ?
C9 C10 1.387(4) . ?
C9 H9 0.95 . ?
C10 C11 1.384(4) . ?
C10 H10 0.95 . ?
C11 C12 1.382(3) . ?
C11 H11 0.95 . ?
C12 N3 1.342(3) . ?
C12 C13 1.510(4) . ?
C13 O2 1.240(3) . ?
C13 N4 1.344(3) . ?
C14 C19 1.389(4) . ?
C14 N4 1.397(3) . ?
C14 C15 1.403(4) . ?
C15 C16 1.382(4) . ?
C15 H15 0.95 . ?
C16 C17 1.376(5) . ?
C16 H16 0.95 . ?
C17 N5 1.336(4) . ?
C17 H17 0.95 . ?
C18 N5 1.488(4) . ?
C18 H18A 0.98 . ?
C18 H18B 0.98 . ?
C18 H18C 0.98 . ?
C19 N5 1.348(4) . ?
C19 H19 0.95 . ?
C20 N6 1.346(3) . ?
C20 C25 1.393(4) . ?
C20 H20 0.95 . ?
C21 N6 1.483(3) . ?
C21 H21A 0.98 . ?
C21 H21B 0.98 . ?
C21 H21C 0.98 . ?
C22 N6 1.341(3) . ?
C22 C23 1.373(4) . ?
C22 H22 0.95 . ?
C23 C24 1.387(4) . ?
C23 H23 0.95 . ?
C24 C25 1.397(4) . ?
C24 H24 0.95 . ?
C25 N7 1.397(3) . ?
C26 O3 1.241(3) . ?
C26 N7 1.343(3) . ?
C26 C27 1.516(3) . ?
C27 N8 1.340(3) . ?
C27 C28 1.387(3) . ?
C28 C29 1.383(4) . ?
C28 H28 0.95 . ?
C29 C30 1.393(4) . ?
C29 H29 0.95 . ?
C30 C31 1.387(3) . ?
C30 H30 0.95 . ?
C31 N8 1.334(3) . ?
C31 C32 1.511(3) . ?
C32 O4 1.249(3) . ?
C32 N9 1.335(3) . ?
C33 N9 1.396(3) . ?
C33 C38 1.396(4) . ?
C33 C34 1.401(4) . ?
C34 C35 1.375(4) . ?
C34 H34 0.95 . ?
C35 C36 1.379(4) . ?
C35 H35 0.95 . ?
C36 N10 1.347(3) . ?
C36 H36 0.95 . ?
C37 N10 1.476(3) . ?
C37 H37A 0.98 . ?
C37 H37B 0.98 . ?
C37 H37C 0.98 . ?
C38 N10 1.351(3) . ?
C38 H38 0.95 . ?
C40 C41 1.451(6) . ?
C40 H40A 0.98 . ?
C40 H40B 0.98 . ?
C40 H40C 0.98 . ?
C41 N11 1.144(5) . ?
C42 C43 1.435(5) . ?
C42 H42A 0.98 . ?
C42 H42B 0.98 . ?
C42 H42C 0.98 . ?
C43 N12 1.139(5) . ?
C44 C45 1.442(6) . ?
C44 H44A 0.98 . ?
C44 H44B 0.98 . ?
C44 H44C 0.98 . ?
C45 N13 1.139(5) . ?
F1 P1 1.597(2) . ?
F2 P1 1.604(2) . ?
F3 P1 1.591(2) . ?
F4 P1 1.604(2) . ?
F5 P1 1.600(2) . ?
F6 P1 1.6040(19) . ?
F7 P2 1.604(3) . ?
F8 P2 1.550(3) . ?
F9 P2 1.583(3) . ?
F10 P2 1.525(4) . ?
F11 P2 1.588(2) . ?
F12 P2 1.571(3) . ?
N2 Ni1 2.181(2) . ?
N3 Ni1 1.992(2) . ?
N4 Ni1 2.183(2) . ?
N7 Ni1 2.136(2) . ?
N8 Ni1 1.997(2) . ?
N9 Ni1 2.125(2) . ?

loop_
_geom_torsion_atom_site_label_1
_geom_torsion_atom_site_label_2
_geom_torsion_atom_site_label_3
_geom_torsion_atom_site_label_4
_geom_torsion
_geom_torsion_site_symmetry_1
_geom_torsion_site_symmetry_2
_geom_torsion_site_symmetry_3
_geom_torsion_site_symmetry_4
_geom_torsion_publ_flag
N1 C3 C4 C5 -0.8(4) . . . . ?
C3 C4 C5 C6 -0.9(4) . . . . ?
N1 C1 C6 N2 178.0(2) . . . . ?
N1 C1 C6 C5 -1.8(4) . . . . ?
C4 C5 C6 N2 -177.6(2) . . . . ?
C4 C5 C6 C1 2.2(4) . . . . ?
O1 C7 C8 N3 164.0(2) . . . . ?
N2 C7 C8 N3 -17.7(3) . . . . ?
O1 C7 C8 C9 -17.8(4) . . . . ?
N2 C7 C8 C9 160.5(2) . . . . ?
N3 C8 C9 C10 1.4(4) . . . . ?
C7 C8 C9 C10 -176.7(2) . . . . ?
C8 C9 C10 C11 -0.4(4) . . . . ?
C9 C10 C11 C12 -1.0(4) . . . . ?
C10 C11 C12 N3 1.4(4) . . . . ?
C10 C11 C12 C13 -179.9(2) . . . . ?
N3 C12 C13 O2 176.6(2) . . . . ?
C11 C12 C13 O2 -2.1(4) . . . . ?
N3 C12 C13 N4 -5.2(3) . . . . ?
C11 C12 C13 N4 176.1(2) . . . . ?
C19 C14 C15 C16 1.4(4) . . . . ?
N4 C14 C15 C16 -173.9(3) . . . . ?
C14 C15 C16 C17 -1.1(5) . . . . ?
C15 C16 C17 N5 0.1(5) . . . . ?
N4 C14 C19 N5 174.8(2) . . . . ?
C15 C14 C19 N5 -0.8(4) . . . . ?
N6 C22 C23 C24 -0.5(5) . . . . ?
C22 C23 C24 C25 -0.3(5) . . . . ?
N6 C20 C25 N7 174.1(2) . . . . ?
N6 C20 C25 C24 -1.9(4) . . . . ?
C23 C24 C25 C20 1.5(4) . . . . ?
C23 C24 C25 N7 -174.2(3) . . . . ?
O3 C26 C27 N8 179.5(2) . . . . ?
N7 C26 C27 N8 -2.4(3) . . . . ?
O3 C26 C27 C28 1.1(4) . . . . ?
N7 C26 C27 C28 179.2(2) . . . . ?
N8 C27 C28 C29 2.6(4) . . . . ?
C26 C27 C28 C29 -179.1(2) . . . . ?
C27 C28 C29 C30 -1.9(4) . . . . ?
C28 C29 C30 C31 -0.9(4) . . . . ?
C29 C30 C31 N8 3.1(4) . . . . ?
C29 C30 C31 C32 -175.2(2) . . . . ?
N8 C31 C32 O4 168.3(2) . . . . ?
C30 C31 C32 O4 -13.2(4) . . . . ?
N8 C31 C32 N9 -13.9(3) . . . . ?
C30 C31 C32 N9 164.6(2) . . . . ?
N9 C33 C34 C35 -178.5(3) . . . . ?
C38 C33 C34 C35 3.1(4) . . . . ?
C33 C34 C35 C36 -2.3(5) . . . . ?
C34 C35 C36 N10 -0.3(5) . . . . ?
N9 C33 C38 N10 -179.9(2) . . . . ?
C34 C33 C38 N10 -1.5(4) . . . . ?
C4 C3 N1 C1 1.2(4) . . . . ?
C4 C3 N1 C2 179.9(3) . . . . ?
C6 C1 N1 C3 0.2(4) . . . . ?
C6 C1 N1 C2 -178.5(2) . . . . ?
O1 C7 N2 C6 3.1(4) . . . . ?
C8 C7 N2 C6 -174.9(2) . . . . ?
O1 C7 N2 Ni1 -164.5(2) . . . . ?
C8 C7 N2 Ni1 17.4(3) . . . . ?
C1 C6 N2 C7 -13.6(4) . . . . ?
C5 C6 N2 C7 166.2(2) . . . . ?
C1 C6 N2 Ni1 152.5(2) . . . . ?
C5 C6 N2 Ni1 -27.7(3) . . . . ?
C9 C8 N3 C12 -0.9(4) . . . . ?
C7 C8 N3 C12 177.3(2) . . . . ?
C9 C8 N3 Ni1 -169.26(19) . . . . ?
C7 C8 N3 Ni1 9.0(3) . . . . ?
C11 C12 N3 C8 -0.5(4) . . . . ?
C13 C12 N3 C8 -179.3(2) . . . . ?
C11 C12 N3 Ni1 167.87(19) . . . . ?
C13 C12 N3 Ni1 -10.9(3) . . . . ?
O2 C13 N4 C14 -8.8(4) . . . . ?
C12 C13 N4 C14 173.1(2) . . . . ?
O2 C13 N4 Ni1 -165.1(2) . . . . ?
C12 C13 N4 Ni1 16.9(3) . . . . ?
C19 C14 N4 C13 136.1(3) . . . . ?
C15 C14 N4 C13 -48.6(4) . . . . ?
C19 C14 N4 Ni1 -70.6(3) . . . . ?
C15 C14 N4 Ni1 104.7(3) . . . . ?
C16 C17 N5 C19 0.6(5) . . . . ?
C16 C17 N5 C18 -179.8(3) . . . . ?
C14 C19 N5 C17 -0.2(4) . . . . ?
C14 C19 N5 C18 -179.8(3) . . . . ?
C23 C22 N6 C20 0.1(4) . . . . ?
C23 C22 N6 C21 179.2(3) . . . . ?
C25 C20 N6 C22 1.2(4) . . . . ?
C25 C20 N6 C21 -177.9(2) . . . . ?
O3 C26 N7 C25 -6.5(4) . . . . ?
C27 C26 N7 C25 175.7(2) . . . . ?
O3 C26 N7 Ni1 -165.3(2) . . . . ?
C27 C26 N7 Ni1 16.8(3) . . . . ?
C20 C25 N7 C26 145.2(2) . . . . ?
C24 C25 N7 C26 -39.1(4) . . . . ?
C20 C25 N7 Ni1 -58.0(3) . . . . ?
C24 C25 N7 Ni1 117.7(3) . . . . ?
C30 C31 N8 C27 -2.5(4) . . . . ?
C32 C31 N8 C27 176.0(2) . . . . ?
C30 C31 N8 Ni1 -166.49(19) . . . . ?
C32 C31 N8 Ni1 12.0(3) . . . . ?
C28 C27 N8 C31 -0.4(4) . . . . ?
C26 C27 N8 C31 -178.9(2) . . . . ?
C28 C27 N8 Ni1 163.84(19) . . . . ?
C26 C27 N8 Ni1 -14.6(3) . . . . ?
O4 C32 N9 C33 -4.2(4) . . . . ?
C31 C32 N9 C33 178.2(2) . . . . ?
O4 C32 N9 Ni1 -172.8(2) . . . . ?
C31 C32 N9 Ni1 9.7(3) . . . . ?
C38 C33 N9 C32 -41.3(4) . . . . ?
C34 C33 N9 C32 140.4(3) . . . . ?
C38 C33 N9 Ni1 126.4(2) . . . . ?
C34 C33 N9 Ni1 -52.0(3) . . . . ?
C35 C36 N10 C38 1.9(4) . . . . ?
C35 C36 N10 C37 -177.6(3) . . . . ?
C33 C38 N10 C36 -0.9(4) . . . . ?
C33 C38 N10 C37 178.6(3) . . . . ?
